data_4124835
loop_
_publ_author_name
'Godemann, Christian'
'Hollmann, Dirk'
'Kessler, Monty'
'Jiao, Haijun'
'Spannenberg, Anke'
'Br\"uckner, Angelika'
'Beweries, Torsten'

_publ_section_title
;
 A Model of a Closed Cycle of Water Splitting Using
 ansa-Titanocene(III/IV) Triflate Complexes.
;
_journal_issue 51
_journal_name_full 'Journal of the American Chemical Society'
_journal_page_first 16187
_journal_page_last 16195
_journal_paper_doi 10.1021/jacs.5b11365
_journal_volume 137
_journal_year 2015
_chemical_formula_sum 'C23 H43 F3 O7 S Si2 Ti'
_chemical_formula_weight 624.71
_chemical_name_systematic
; 
 ? 
;
_space_group_IT_number 2
_symmetry_cell_setting triclinic
_symmetry_space_group_name_Hall '-P 1'
_symmetry_space_group_name_H-M 'P -1'
_atom_sites_solution_hydrogens geom
_atom_sites_solution_primary direct
_atom_sites_solution_secondary difmap
_audit_creation_method SHELXL-97
_cell_angle_alpha 100.850(1)
_cell_angle_beta 93.180(1)
_cell_angle_gamma 94.686(1)
_cell_formula_units_Z 2
_cell_length_a 10.1464(4)
_cell_length_b 10.2342(4)
_cell_length_c 14.6704(6)
_cell_measurement_reflns_used 7995
_cell_measurement_temperature 150(2)
_cell_measurement_theta_max 28.89
_cell_measurement_theta_min 2.24
_cell_volume 1487.23(10)
_computing_cell_refinement 'SAINT (Bruker, 2009)'
_computing_data_collection 'APEX2 (Bruker, 2011)'
_computing_data_reduction SAINT
_computing_structure_refinement 'SHELXL-97 (Sheldrick, 2008)'
_computing_structure_solution 'SHELXS-97 (Sheldrick, 2008)'
_diffrn_ambient_temperature 150(2)
_diffrn_measured_fraction_theta_full 1.000
_diffrn_measured_fraction_theta_max 1.000
_diffrn_measurement_device_type 'Bruker Kappa APEX II Duo'
_diffrn_measurement_method '\f and \w scans'
_diffrn_radiation_monochromator 'curved graphite'
_diffrn_radiation_source 'fine-focus sealed tube'
_diffrn_radiation_type MoK\a
_diffrn_radiation_wavelength 0.71073
_diffrn_reflns_av_R_equivalents 0.0318
_diffrn_reflns_av_sigmaI/netI 0.0349
_diffrn_reflns_limit_h_max 13
_diffrn_reflns_limit_h_min -13
_diffrn_reflns_limit_k_max 13
_diffrn_reflns_limit_k_min -13
_diffrn_reflns_limit_l_max 19
_diffrn_reflns_limit_l_min -19
_diffrn_reflns_number 22841
_diffrn_reflns_theta_full 27.99
_diffrn_reflns_theta_max 27.99
_diffrn_reflns_theta_min 1.42
_exptl_absorpt_coefficient_mu 0.496
_exptl_absorpt_correction_T_max 1.000
_exptl_absorpt_correction_T_min 0.903
_exptl_absorpt_correction_type multi-scan
_exptl_absorpt_process_details 'SADABS (Bruker, 2008)'
_exptl_crystal_colour red
_exptl_crystal_density_diffrn 1.395
_exptl_crystal_density_method 'not measured'
_exptl_crystal_description plate
_exptl_crystal_F_000 660
_exptl_crystal_size_max 0.48
_exptl_crystal_size_mid 0.37
_exptl_crystal_size_min 0.11
_refine_diff_density_max 0.401
_refine_diff_density_min -0.309
_refine_diff_density_rms 0.057
_refine_ls_extinction_method none
_refine_ls_goodness_of_fit_ref 1.018
_refine_ls_hydrogen_treatment mixed
_refine_ls_matrix_type full
_refine_ls_number_parameters 371
_refine_ls_number_reflns 7190
_refine_ls_number_restraints 0
_refine_ls_restrained_S_all 1.018
_refine_ls_R_factor_all 0.0458
_refine_ls_R_factor_gt 0.0329
_refine_ls_shift/su_max 0.001
_refine_ls_shift/su_mean 0.000
_refine_ls_structure_factor_coef Fsqd
_refine_ls_weighting_details 'calc w=1/[\s^2^(Fo^2^)+(0.0355P)^2^+0.8065P] where P=(Fo^2^+2Fc^2^)/3'
_refine_ls_weighting_scheme calc
_refine_ls_wR_factor_gt 0.0768
_refine_ls_wR_factor_ref 0.0844
_reflns_number_gt 5838
_reflns_number_total 7190
_reflns_threshold_expression >2sigma(I)
_cod_data_source_file ja5b11365_si_003.cif
_cod_data_source_block ax0483
_cod_original_sg_symbol_H-M P-1
_cod_database_code 4124835

loop_
_symmetry_equiv_pos_as_xyz
'x, y, z'
'-x, -y, -z'

loop_
_atom_site_label
_atom_site_type_symbol
_atom_site_fract_x
_atom_site_fract_y
_atom_site_fract_z
_atom_site_U_iso_or_equiv
_atom_site_adp_type
_atom_site_occupancy
_atom_site_symmetry_multiplicity
_atom_site_calc_flag
_atom_site_refinement_flags
C1 C 0.48188(16) 0.28070(16) 0.31276(11) 0.0164(3) Uani 1 1 d .
C2 C 0.43496(16) 0.33051(17) 0.23445(12) 0.0185(3) Uani 1 1 d .
C3 C 0.52869(17) 0.43153(17) 0.21935(12) 0.0189(3) Uani 1 1 d .
C4 C 0.63509(16) 0.44623(15) 0.28875(11) 0.0162(3) Uani 1 1 d .
C5 C 0.60486(16) 0.35652(15) 0.35049(11) 0.0143(3) Uani 1 1 d .
C6 C 0.78032(16) 0.12642(15) 0.30463(11) 0.0145(3) Uani 1 1 d .
C7 C 0.71637(16) 0.01660(15) 0.23775(12) 0.0171(3) Uani 1 1 d .
C8 C 0.76186(17) 0.02480(17) 0.14909(12) 0.0195(3) Uani 1 1 d .
C9 C 0.85374(17) 0.13832(17) 0.15921(12) 0.0194(3) Uani 1 1 d .
C10 C 0.86290(16) 0.20392(16) 0.25353(11) 0.0161(3) Uani 1 1 d .
C11 C 0.40714(18) 0.17288(18) 0.35146(13) 0.0232(4) Uani 1 1 d .
H11A H 0.3371 0.2111 0.3884 0.035 Uiso 1 1 calc R
H11B H 0.4682 0.1346 0.3911 0.035 Uiso 1 1 calc R
H11C H 0.3674 0.1027 0.3001 0.035 Uiso 1 1 calc R
C12 C 0.30284(18) 0.2911(2) 0.18088(13) 0.0284(4) Uani 1 1 d .
H12A H 0.2403 0.3555 0.2040 0.043 Uiso 1 1 calc R
H12B H 0.2692 0.2018 0.1889 0.043 Uiso 1 1 calc R
H12C H 0.3128 0.2903 0.1147 0.043 Uiso 1 1 calc R
C13 C 0.5128(2) 0.51575(19) 0.14702(13) 0.0281(4) Uani 1 1 d .
H13A H 0.4677 0.4609 0.0901 0.042 Uiso 1 1 calc R
H13B H 0.6003 0.5521 0.1334 0.042 Uiso 1 1 calc R
H13C H 0.4600 0.5894 0.1702 0.042 Uiso 1 1 calc R
C14 C 0.74610(18) 0.55616(17) 0.29964(13) 0.0238(4) Uani 1 1 d .
H14A H 0.7738 0.5659 0.2381 0.036 Uiso 1 1 calc R
H14B H 0.8213 0.5339 0.3368 0.036 Uiso 1 1 calc R
H14C H 0.7155 0.6403 0.3311 0.036 Uiso 1 1 calc R
C15 C 0.62343(19) -0.09559(17) 0.25626(13) 0.0245(4) Uani 1 1 d .
H15A H 0.5857 -0.1503 0.1970 0.037 Uiso 1 1 calc R
H15B H 0.5519 -0.0588 0.2923 0.037 Uiso 1 1 calc R
H15C H 0.6720 -0.1510 0.2916 0.037 Uiso 1 1 calc R
C16 C 0.7275(2) -0.07595(19) 0.06087(13) 0.0284(4) Uani 1 1 d .
H16A H 0.7739 -0.1557 0.0633 0.043 Uiso 1 1 calc R
H16B H 0.7546 -0.0374 0.0077 0.043 Uiso 1 1 calc R
H16C H 0.6316 -0.1006 0.0539 0.043 Uiso 1 1 calc R
C17 C 0.93565(19) 0.1772(2) 0.08490(13) 0.0284(4) Uani 1 1 d .
H17A H 1.0141 0.1272 0.0804 0.043 Uiso 1 1 calc R
H17B H 0.9635 0.2732 0.1006 0.043 Uiso 1 1 calc R
H17C H 0.8829 0.1567 0.0251 0.043 Uiso 1 1 calc R
C18 C 0.96267(17) 0.31988(17) 0.29381(12) 0.0214(4) Uani 1 1 d .
H18A H 1.0492 0.2871 0.3044 0.032 Uiso 1 1 calc R
H18B H 0.9343 0.3666 0.3530 0.032 Uiso 1 1 calc R
H18C H 0.9696 0.3816 0.2503 0.032 Uiso 1 1 calc R
C19 C 0.55800(19) 0.34269(19) 0.55601(12) 0.0258(4) Uani 1 1 d .
H19A H 0.6020 0.3426 0.6172 0.039 Uiso 1 1 calc R
H19B H 0.4986 0.2606 0.5362 0.039 Uiso 1 1 calc R
H19C H 0.5065 0.4203 0.5600 0.039 Uiso 1 1 calc R
C20 C 0.7966(2) 0.50752(18) 0.51748(13) 0.0272(4) Uani 1 1 d .
H20A H 0.7480 0.5856 0.5141 0.041 Uiso 1 1 calc R
H20B H 0.8745 0.5106 0.4811 0.041 Uiso 1 1 calc R
H20C H 0.8251 0.5081 0.5825 0.041 Uiso 1 1 calc R
C21 C 0.70682(19) 0.01814(18) 0.48322(13) 0.0262(4) Uani 1 1 d .
H21A H 0.7469 -0.0649 0.4613 0.039 Uiso 1 1 calc R
H21B H 0.6126 0.0069 0.4619 0.039 Uiso 1 1 calc R
H21C H 0.7160 0.0397 0.5514 0.039 Uiso 1 1 calc R
C22 C 0.97163(17) 0.17155(17) 0.47876(12) 0.0218(4) Uani 1 1 d .
H22A H 0.9783 0.1750 0.5461 0.033 Uiso 1 1 calc R
H22B H 1.0170 0.2533 0.4652 0.033 Uiso 1 1 calc R
H22C H 1.0132 0.0938 0.4475 0.033 Uiso 1 1 calc R
C23 C 0.0467(2) 0.8334(2) 0.22530(14) 0.0293(4) Uani 1 1 d .
F1 F 0.08845(18) 0.92771(13) 0.29808(10) 0.0614(4) Uani 1 1 d .
F2 F -0.08078(14) 0.80198(16) 0.23086(13) 0.0657(5) Uani 1 1 d .
F3 F 0.06041(15) 0.88620(15) 0.15025(9) 0.0525(4) Uani 1 1 d .
O1 O 0.50806(12) 0.09232(12) 0.12958(9) 0.0225(3) Uani 1 1 d .
H1 H 0.4381 0.1288 0.1222 0.034 Uiso 1 1 calc R
O2 O 0.67877(14) 0.29852(14) 0.08699(9) 0.0222(3) Uani 1 1 d .
O3 O 0.08450(17) 0.60007(16) 0.13676(11) 0.0464(4) Uani 1 1 d .
O4 O 0.27386(14) 0.73988(16) 0.21885(11) 0.0380(4) Uani 1 1 d .
O5 O 0.10879(15) 0.64151(15) 0.30519(11) 0.0382(4) Uani 1 1 d .
S1 S 0.13855(5) 0.68725(5) 0.22183(3) 0.02369(11) Uani 1 1 d .
Si1 Si 0.68608(5) 0.35143(4) 0.46925(3) 0.01603(10) Uani 1 1 d .
Si2 Si 0.79272(4) 0.15729(4) 0.43573(3) 0.01510(10) Uani 1 1 d .
Ti1 Ti 0.63872(3) 0.21975(3) 0.202477(19) 0.01308(7) Uani 1 1 d .
O6 O 0.82688(19) 0.50427(17) 0.04419(13) 0.0399(4) Uani 1 1 d .
O7 O 0.3669(2) 0.84767(19) 0.07391(11) 0.0508(5) Uani 1 1 d .
H2A H 0.723(2) 0.364(3) 0.0805(17) 0.041(7) Uiso 1 1 d .
H2B H 0.662(3) 0.245(3) 0.035(2) 0.080(11) Uiso 1 1 d .
H6A H 0.844(3) 0.479(3) -0.007(2) 0.054(9) Uiso 1 1 d .
H6B H 0.896(3) 0.532(3) 0.073(2) 0.061(10) Uiso 1 1 d .
H7A H 0.343(3) 0.821(3) 0.1199(19) 0.052(8) Uiso 1 1 d .
H7B H 0.411(3) 0.915(3) 0.0904(18) 0.047(8) Uiso 1 1 d .

loop_
_atom_site_aniso_label
_atom_site_aniso_U_11
_atom_site_aniso_U_22
_atom_site_aniso_U_33
_atom_site_aniso_U_23
_atom_site_aniso_U_13
_atom_site_aniso_U_12
C1 0.0153(8) 0.0176(7) 0.0164(8) 0.0021(6) 0.0044(6) 0.0022(6)
C2 0.0135(8) 0.0232(8) 0.0183(8) 0.0013(7) 0.0022(6) 0.0055(6)
C3 0.0198(9) 0.0206(8) 0.0180(8) 0.0045(7) 0.0045(7) 0.0084(7)
C4 0.0174(8) 0.0136(7) 0.0179(8) 0.0022(6) 0.0040(6) 0.0038(6)
C5 0.0152(8) 0.0125(7) 0.0146(8) -0.0001(6) 0.0031(6) 0.0032(6)
C6 0.0133(8) 0.0133(7) 0.0168(8) 0.0022(6) 0.0004(6) 0.0035(6)
C7 0.0161(8) 0.0131(7) 0.0213(9) 0.0008(6) -0.0020(6) 0.0040(6)
C8 0.0168(8) 0.0207(8) 0.0193(8) -0.0024(7) -0.0009(7) 0.0076(7)
C9 0.0145(8) 0.0269(9) 0.0168(8) 0.0017(7) 0.0026(6) 0.0070(7)
C10 0.0128(8) 0.0190(8) 0.0169(8) 0.0033(6) 0.0020(6) 0.0036(6)
C11 0.0212(9) 0.0242(9) 0.0234(9) 0.0042(7) 0.0049(7) -0.0036(7)
C12 0.0181(9) 0.0391(11) 0.0264(10) 0.0010(8) -0.0015(7) 0.0079(8)
C13 0.0335(11) 0.0296(10) 0.0260(10) 0.0121(8) 0.0052(8) 0.0134(8)
C14 0.0257(10) 0.0164(8) 0.0296(10) 0.0061(7) 0.0042(8) -0.0014(7)
C15 0.0269(10) 0.0143(8) 0.0306(10) 0.0027(7) -0.0034(8) -0.0013(7)
C16 0.0279(10) 0.0293(10) 0.0233(9) -0.0087(8) -0.0025(8) 0.0089(8)
C17 0.0213(10) 0.0458(12) 0.0193(9) 0.0058(8) 0.0066(7) 0.0076(8)
C18 0.0179(9) 0.0233(8) 0.0222(9) 0.0041(7) 0.0023(7) -0.0027(7)
C19 0.0294(10) 0.0329(10) 0.0162(8) 0.0034(7) 0.0056(7) 0.0113(8)
C20 0.0316(11) 0.0210(9) 0.0247(10) -0.0027(7) -0.0070(8) 0.0004(8)
C21 0.0257(10) 0.0272(9) 0.0291(10) 0.0145(8) 0.0037(8) 0.0002(8)
C22 0.0215(9) 0.0235(9) 0.0205(9) 0.0050(7) -0.0012(7) 0.0029(7)
C23 0.0333(11) 0.0304(10) 0.0275(10) 0.0089(8) 0.0098(8) 0.0093(8)
F1 0.1014(13) 0.0336(7) 0.0452(9) -0.0067(6) 0.0017(8) 0.0181(8)
F2 0.0304(8) 0.0624(10) 0.1181(14) 0.0392(10) 0.0263(8) 0.0217(7)
F3 0.0687(10) 0.0623(9) 0.0423(8) 0.0340(7) 0.0180(7) 0.0343(8)
O1 0.0175(6) 0.0191(6) 0.0280(7) -0.0016(5) -0.0050(5) 0.0028(5)
O2 0.0288(7) 0.0205(6) 0.0176(6) 0.0040(5) 0.0050(5) 0.0017(5)
O3 0.0482(10) 0.0446(9) 0.0384(9) -0.0123(7) -0.0034(7) 0.0093(8)
O4 0.0242(8) 0.0526(9) 0.0434(9) 0.0227(8) 0.0069(6) 0.0061(7)
O5 0.0439(9) 0.0384(8) 0.0400(9) 0.0226(7) 0.0130(7) 0.0082(7)
S1 0.0235(2) 0.0260(2) 0.0231(2) 0.00635(18) 0.00464(18) 0.00573(18)
Si1 0.0176(2) 0.0158(2) 0.0139(2) 0.00031(17) 0.00086(17) 0.00346(17)
Si2 0.0155(2) 0.0151(2) 0.0154(2) 0.00404(17) 0.00172(17) 0.00259(17)
Ti1 0.01248(14) 0.01348(13) 0.01277(14) 0.00125(10) 0.00102(11) 0.00115(10)
O6 0.0428(10) 0.0416(9) 0.0323(9) 0.0023(7) 0.0122(8) -0.0098(8)
O7 0.0742(13) 0.0487(10) 0.0199(8) 0.0019(7) 0.0015(8) -0.0398(10)

loop_
_atom_type_symbol
_atom_type_description
_atom_type_scat_dispersion_real
_atom_type_scat_dispersion_imag
_atom_type_scat_source
C C 0.0033 0.0016 'International Tables Vol C Tables 4.2.6.8 and 6.1.1.4'
H H 0.0000 0.0000 'International Tables Vol C Tables 4.2.6.8 and 6.1.1.4'
O O 0.0106 0.0060 'International Tables Vol C Tables 4.2.6.8 and 6.1.1.4'
F F 0.0171 0.0103 'International Tables Vol C Tables 4.2.6.8 and 6.1.1.4'
Si Si 0.0817 0.0704 'International Tables Vol C Tables 4.2.6.8 and 6.1.1.4'
S S 0.1246 0.1234 'International Tables Vol C Tables 4.2.6.8 and 6.1.1.4'
Ti Ti 0.2776 0.4457 'International Tables Vol C Tables 4.2.6.8 and 6.1.1.4'

loop_
_geom_angle_atom_site_label_1
_geom_angle_atom_site_label_2
_geom_angle_atom_site_label_3
_geom_angle
C2 C1 C5 108.53(14)
C2 C1 C11 124.02(16)
C5 C1 C11 127.32(15)
C2 C1 Ti1 76.70(9)
C5 C1 Ti1 74.09(8)
C11 C1 Ti1 118.88(11)
C3 C2 C1 108.44(15)
C3 C2 C12 125.12(16)
C1 C2 C12 126.27(16)
C3 C2 Ti1 74.82(9)
C1 C2 Ti1 69.29(9)
C12 C2 Ti1 125.54(12)
C2 C3 C4 108.16(15)
C2 C3 C13 125.33(17)
C4 C3 C13 126.35(16)
C2 C3 Ti1 72.30(9)
C4 C3 Ti1 70.58(9)
C13 C3 Ti1 126.47(11)
C3 C4 C5 108.64(14)
C3 C4 C14 122.27(15)
C5 C4 C14 128.36(16)
C3 C4 Ti1 75.91(9)
C5 C4 Ti1 72.12(8)
C14 C4 Ti1 125.90(11)
C4 C5 C1 106.06(14)
C4 C5 Si1 129.55(12)
C1 C5 Si1 123.61(12)
C4 C5 Ti1 73.40(9)
C1 C5 Ti1 70.88(8)
Si1 C5 Ti1 128.20(8)
C7 C6 C10 106.19(14)
C7 C6 Si2 130.63(12)
C10 C6 Si2 122.06(12)
C7 C6 Ti1 73.47(9)
C10 C6 Ti1 71.90(9)
Si2 C6 Ti1 128.73(7)
C8 C7 C6 108.63(14)
C8 C7 C15 124.17(15)
C6 C7 C15 127.08(15)
C8 C7 Ti1 75.04(9)
C6 C7 Ti1 72.00(9)
C15 C7 Ti1 122.21(11)
C9 C8 C7 108.38(15)
C9 C8 C16 125.34(16)
C7 C8 C16 126.09(16)
C9 C8 Ti1 73.63(9)
C7 C8 Ti1 71.18(9)
C16 C8 Ti1 124.99(12)
C8 C9 C10 108.09(14)
C8 C9 C17 126.06(16)
C10 C9 C17 125.69(16)
C8 C9 Ti1 73.22(9)
C10 C9 Ti1 69.65(9)
C17 C9 Ti1 126.36(12)
C9 C10 C6 108.63(14)
C9 C10 C18 123.73(14)
C6 C10 C18 126.69(15)
C9 C10 Ti1 76.54(10)
C6 C10 Ti1 73.00(9)
C18 C10 Ti1 125.54(11)
C1 C11 H11A 109.5
C1 C11 H11B 109.5
H11A C11 H11B 109.5
C1 C11 H11C 109.5
H11A C11 H11C 109.5
H11B C11 H11C 109.5
C2 C12 H12A 109.5
C2 C12 H12B 109.5
H12A C12 H12B 109.5
C2 C12 H12C 109.5
H12A C12 H12C 109.5
H12B C12 H12C 109.5
C3 C13 H13A 109.5
C3 C13 H13B 109.5
H13A C13 H13B 109.5
C3 C13 H13C 109.5
H13A C13 H13C 109.5
H13B C13 H13C 109.5
C4 C14 H14A 109.5
C4 C14 H14B 109.5
H14A C14 H14B 109.5
C4 C14 H14C 109.5
H14A C14 H14C 109.5
H14B C14 H14C 109.5
C7 C15 H15A 109.5
C7 C15 H15B 109.5
H15A C15 H15B 109.5
C7 C15 H15C 109.5
H15A C15 H15C 109.5
H15B C15 H15C 109.5
C8 C16 H16A 109.5
C8 C16 H16B 109.5
H16A C16 H16B 109.5
C8 C16 H16C 109.5
H16A C16 H16C 109.5
H16B C16 H16C 109.5
C9 C17 H17A 109.5
C9 C17 H17B 109.5
H17A C17 H17B 109.5
C9 C17 H17C 109.5
H17A C17 H17C 109.5
H17B C17 H17C 109.5
C10 C18 H18A 109.5
C10 C18 H18B 109.5
H18A C18 H18B 109.5
C10 C18 H18C 109.5
H18A C18 H18C 109.5
H18B C18 H18C 109.5
Si1 C19 H19A 109.5
Si1 C19 H19B 109.5
H19A C19 H19B 109.5
Si1 C19 H19C 109.5
H19A C19 H19C 109.5
H19B C19 H19C 109.5
Si1 C20 H20A 109.5
Si1 C20 H20B 109.5
H20A C20 H20B 109.5
Si1 C20 H20C 109.5
H20A C20 H20C 109.5
H20B C20 H20C 109.5
Si2 C21 H21A 109.5
Si2 C21 H21B 109.5
H21A C21 H21B 109.5
Si2 C21 H21C 109.5
H21A C21 H21C 109.5
H21B C21 H21C 109.5
Si2 C22 H22A 109.5
Si2 C22 H22B 109.5
H22A C22 H22B 109.5
Si2 C22 H22C 109.5
H22A C22 H22C 109.5
H22B C22 H22C 109.5
F2 C23 F1 107.85(17)
F2 C23 F3 107.95(18)
F1 C23 F3 107.16(17)
F2 C23 S1 110.75(14)
F1 C23 S1 111.17(15)
F3 C23 S1 111.78(13)
Ti1 O1 H1 109.5
Ti1 O2 H2A 132.2(18)
Ti1 O2 H2B 116(2)
H2A O2 H2B 110(3)
O5 S1 O4 115.23(9)
O5 S1 O3 115.12(10)
O4 S1 O3 113.93(10)
O5 S1 C23 104.05(9)
O4 S1 C23 103.28(9)
O3 S1 C23 103.01(10)
C20 Si1 C19 105.18(9)
C20 Si1 C5 111.70(8)
C19 Si1 C5 110.74(8)
C20 Si1 Si2 115.42(7)
C19 Si1 Si2 112.95(6)
C5 Si1 Si2 101.00(5)
C22 Si2 C21 106.86(8)
C22 Si2 C6 109.04(7)
C21 Si2 C6 113.00(8)
C22 Si2 Si1 115.97(6)
C21 Si2 Si1 111.43(6)
C6 Si2 Si1 100.63(5)
O1 Ti1 O2 90.02(6)
O1 Ti1 C1 89.85(6)
O2 Ti1 C1 128.57(6)
O1 Ti1 C10 131.97(5)
O2 Ti1 C10 96.90(6)
C1 Ti1 C10 120.02(6)
O1 Ti1 C6 113.75(5)
O2 Ti1 C6 130.80(5)
C1 Ti1 C6 95.43(6)
C10 Ti1 C6 35.10(5)
O1 Ti1 C5 124.79(5)
O2 Ti1 C5 122.74(5)
C1 Ti1 C5 35.03(6)
C10 Ti1 C5 90.37(6)
C6 Ti1 C5 79.19(5)
O1 Ti1 C7 80.44(5)
O2 Ti1 C7 125.66(5)
C1 Ti1 C7 104.95(6)
C10 Ti1 C7 57.14(6)
C6 Ti1 C7 34.54(5)
C5 Ti1 C7 105.71(6)
O1 Ti1 C4 133.95(6)
O2 Ti1 C4 88.28(5)
C1 Ti1 C4 57.17(5)
C10 Ti1 C4 93.86(6)
C6 Ti1 C4 101.59(6)
C5 Ti1 C4 34.48(5)
C7 Ti1 C4 134.81(6)
O1 Ti1 C2 78.72(5)
O2 Ti1 C2 96.09(5)
C1 Ti1 C2 34.02(6)
C10 Ti1 C2 146.44(6)
C6 Ti1 C2 129.36(5)
C5 Ti1 C2 56.76(6)
C7 Ti1 C2 132.93(6)
C4 Ti1 C2 55.77(6)
O1 Ti1 C8 76.19(5)
O2 Ti1 C8 91.95(6)
C1 Ti1 C8 137.48(6)
C10 Ti1 C8 56.19(6)
C6 Ti1 C8 56.78(5)
C5 Ti1 C8 135.85(6)
C7 Ti1 C8 33.77(5)
C4 Ti1 C8 149.86(6)
C2 Ti1 C8 153.63(6)
O1 Ti1 C9 105.07(6)
O2 Ti1 C9 76.06(5)
C1 Ti1 C9 151.88(6)
C10 Ti1 C9 33.81(5)
C6 Ti1 C9 56.88(5)
C5 Ti1 C9 124.03(6)
C7 Ti1 C9 55.94(6)
C4 Ti1 C9 119.02(6)
C2 Ti1 C9 171.13(6)
C8 Ti1 C9 33.14(6)
O1 Ti1 C3 102.70(6)
O2 Ti1 C3 73.94(5)
C1 Ti1 C3 56.05(5)
C10 Ti1 C3 124.93(6)
C6 Ti1 C3 133.77(6)
C5 Ti1 C3 56.37(5)
C7 Ti1 C3 160.35(6)
C4 Ti1 C3 33.51(6)
C2 Ti1 C3 32.88(5)
C8 Ti1 C3 165.87(6)
C9 Ti1 C3 138.68(6)
H6A O6 H6B 106(3)
H7A O7 H7B 108(3)

loop_
_geom_bond_atom_site_label_1
_geom_bond_atom_site_label_2
_geom_bond_distance
C1 C2 1.416(2)
C1 C5 1.438(2)
C1 C11 1.504(2)
C1 Ti1 2.3680(15)
C2 C3 1.404(2)
C2 C12 1.501(2)
C2 Ti1 2.4637(16)
C3 C4 1.421(2)
C3 C13 1.498(2)
C3 Ti1 2.4959(16)
C4 C5 1.434(2)
C4 C14 1.505(2)
C4 Ti1 2.4270(16)
C5 Si1 1.8971(17)
C5 Ti1 2.4103(15)
C6 C7 1.429(2)
C6 C10 1.441(2)
C6 Si2 1.8849(17)
C6 Ti1 2.3972(16)
C7 C8 1.419(2)
C7 C15 1.500(2)
C7 Ti1 2.4164(16)
C8 C9 1.408(2)
C8 C16 1.499(2)
C8 Ti1 2.4663(16)
C9 C10 1.414(2)
C9 C17 1.499(2)
C9 Ti1 2.4716(16)
C10 C18 1.502(2)
C10 Ti1 2.3828(17)
C11 H11A 0.9800
C11 H11B 0.9800
C11 H11C 0.9800
C12 H12A 0.9800
C12 H12B 0.9800
C12 H12C 0.9800
C13 H13A 0.9800
C13 H13B 0.9800
C13 H13C 0.9800
C14 H14A 0.9800
C14 H14B 0.9800
C14 H14C 0.9800
C15 H15A 0.9800
C15 H15B 0.9800
C15 H15C 0.9800
C16 H16A 0.9800
C16 H16B 0.9800
C16 H16C 0.9800
C17 H17A 0.9800
C17 H17B 0.9800
C17 H17C 0.9800
C18 H18A 0.9800
C18 H18B 0.9800
C18 H18C 0.9800
C19 Si1 1.8774(18)
C19 H19A 0.9800
C19 H19B 0.9800
C19 H19C 0.9800
C20 Si1 1.8717(18)
C20 H20A 0.9800
C20 H20B 0.9800
C20 H20C 0.9800
C21 Si2 1.8738(17)
C21 H21A 0.9800
C21 H21B 0.9800
C21 H21C 0.9800
C22 Si2 1.8734(18)
C22 H22A 0.9800
C22 H22B 0.9800
C22 H22C 0.9800
C23 F2 1.318(2)
C23 F1 1.321(2)
C23 F3 1.324(2)
C23 S1 1.820(2)
O1 Ti1 1.9072(12)
O1 H1 0.8400
O2 Ti1 2.0548(13)
O2 H2A 0.80(3)
O2 H2B 0.86(3)
O3 S1 1.4420(16)
O4 S1 1.4394(15)
O5 S1 1.4279(14)
Si1 Si2 2.3244(6)
O6 H6A 0.78(3)
O6 H6B 0.80(3)
O7 H7A 0.82(3)
O7 H7B 0.78(3)

loop_
_geom_torsion_atom_site_label_1
_geom_torsion_atom_site_label_2
_geom_torsion_atom_site_label_3
_geom_torsion_atom_site_label_4
_geom_torsion
C5 C1 C2 C3 2.81(18)
C11 C1 C2 C3 178.86(15)
Ti1 C1 C2 C3 -65.09(11)
C5 C1 C2 C12 -172.54(15)
C11 C1 C2 C12 3.5(3)
Ti1 C1 C2 C12 119.56(16)
C5 C1 C2 Ti1 67.90(10)
C11 C1 C2 Ti1 -116.05(15)
C1 C2 C3 C4 -0.32(18)
C12 C2 C3 C4 175.10(15)
Ti1 C2 C3 C4 -61.84(11)
C1 C2 C3 C13 -175.89(15)
C12 C2 C3 C13 -0.5(3)
Ti1 C2 C3 C13 122.59(16)
C1 C2 C3 Ti1 61.52(11)
C12 C2 C3 Ti1 -123.06(16)
C2 C3 C4 C5 -2.30(18)
C13 C3 C4 C5 173.21(15)
Ti1 C3 C4 C5 -65.25(10)
C2 C3 C4 C14 -173.24(14)
C13 C3 C4 C14 2.3(2)
Ti1 C3 C4 C14 123.81(15)
C2 C3 C4 Ti1 62.94(11)
C13 C3 C4 Ti1 -121.54(16)
C3 C4 C5 C1 3.94(17)
C14 C4 C5 C1 174.16(15)
Ti1 C4 C5 C1 -63.80(10)
C3 C4 C5 Si1 -166.06(12)
C14 C4 C5 Si1 4.2(2)
Ti1 C4 C5 Si1 126.20(13)
C3 C4 C5 Ti1 67.74(11)
C14 C4 C5 Ti1 -122.04(16)
C2 C1 C5 C4 -4.14(17)
C11 C1 C5 C4 179.98(15)
Ti1 C1 C5 C4 65.51(10)
C2 C1 C5 Si1 166.61(11)
C11 C1 C5 Si1 -9.3(2)
Ti1 C1 C5 Si1 -123.74(11)
C2 C1 C5 Ti1 -69.65(11)
C11 C1 C5 Ti1 114.47(16)
C10 C6 C7 C8 1.74(18)
Si2 C6 C7 C8 -166.07(13)
Ti1 C6 C7 C8 66.68(12)
C10 C6 C7 C15 177.88(16)
Si2 C6 C7 C15 10.1(3)
Ti1 C6 C7 C15 -117.19(17)
C10 C6 C7 Ti1 -64.94(11)
Si2 C6 C7 Ti1 127.25(14)
C6 C7 C8 C9 0.04(19)
C15 C7 C8 C9 -176.23(16)
Ti1 C7 C8 C9 64.73(12)
C6 C7 C8 C16 175.23(16)
C15 C7 C8 C16 -1.0(3)
Ti1 C7 C8 C16 -120.08(17)
C6 C7 C8 Ti1 -64.69(11)
C15 C7 C8 Ti1 119.04(16)
C7 C8 C9 C10 -1.87(19)
C16 C8 C9 C10 -177.10(16)
Ti1 C8 C9 C10 61.28(12)
C7 C8 C9 C17 173.74(17)
C16 C8 C9 C17 -1.5(3)
Ti1 C8 C9 C17 -123.12(18)
C7 C8 C9 Ti1 -63.14(11)
C16 C8 C9 Ti1 121.63(17)
C8 C9 C10 C6 2.97(19)
C17 C9 C10 C6 -172.65(16)
Ti1 C9 C10 C6 66.55(11)
C8 C9 C10 C18 172.45(16)
C17 C9 C10 C18 -3.2(3)
Ti1 C9 C10 C18 -123.97(16)
C8 C9 C10 Ti1 -63.57(12)
C17 C9 C10 Ti1 120.80(17)
C7 C6 C10 C9 -2.90(18)
Si2 C6 C10 C9 166.21(12)
Ti1 C6 C10 C9 -68.90(12)
C7 C6 C10 C18 -171.98(16)
Si2 C6 C10 C18 -2.9(2)
Ti1 C6 C10 C18 122.01(16)
C7 C6 C10 Ti1 66.01(11)
Si2 C6 C10 Ti1 -124.89(11)
F2 C23 S1 O5 -57.56(18)
F1 C23 S1 O5 62.33(16)
F3 C23 S1 O5 -177.97(15)
F2 C23 S1 O4 -178.26(15)
F1 C23 S1 O4 -58.38(16)
F3 C23 S1 O4 61.32(17)
F2 C23 S1 O3 62.91(17)
F1 C23 S1 O3 -177.21(15)
F3 C23 S1 O3 -57.51(18)
C4 C5 Si1 C20 13.19(17)
C1 C5 Si1 C20 -155.25(13)
Ti1 C5 Si1 C20 113.46(10)
C4 C5 Si1 C19 130.07(14)
C1 C5 Si1 C19 -38.37(15)
Ti1 C5 Si1 C19 -129.66(10)
C4 C5 Si1 Si2 -110.04(14)
C1 C5 Si1 Si2 81.52(13)
Ti1 C5 Si1 Si2 -9.77(10)
C7 C6 Si2 C22 119.17(16)
C10 C6 Si2 C22 -46.99(15)
Ti1 C6 Si2 C22 -138.85(9)
C7 C6 Si2 C21 0.51(18)
C10 C6 Si2 C21 -165.66(13)
Ti1 C6 Si2 C21 102.48(11)
C7 C6 Si2 Si1 -118.41(15)
C10 C6 Si2 Si1 75.43(13)
Ti1 C6 Si2 Si1 -16.43(10)
C20 Si1 Si2 C22 10.01(10)
C19 Si1 Si2 C22 -111.06(9)
C5 Si1 Si2 C22 130.64(8)
C20 Si1 Si2 C21 132.54(10)
C19 Si1 Si2 C21 11.47(10)
C5 Si1 Si2 C21 -106.83(9)
C20 Si1 Si2 C6 -107.41(9)
C19 Si1 Si2 C6 131.52(9)
C5 Si1 Si2 C6 13.22(7)
C2 C1 Ti1 O1 -69.77(10)
C5 C1 Ti1 O1 176.22(10)
C11 C1 Ti1 O1 51.97(14)
C2 C1 Ti1 O2 20.14(13)
C5 C1 Ti1 O2 -93.87(11)
C11 C1 Ti1 O2 141.88(13)
C2 C1 Ti1 C10 149.79(10)
C5 C1 Ti1 C10 35.78(11)
C11 C1 Ti1 C10 -88.47(14)
C2 C1 Ti1 C6 176.38(10)
C5 C1 Ti1 C6 62.37(10)
C11 C1 Ti1 C6 -61.88(14)
C2 C1 Ti1 C5 114.01(14)
C11 C1 Ti1 C5 -124.25(18)
C2 C1 Ti1 C7 -149.83(10)
C5 C1 Ti1 C7 96.16(10)
C11 C1 Ti1 C7 -28.09(14)
C2 C1 Ti1 C4 76.07(10)
C5 C1 Ti1 C4 -37.94(9)
C11 C1 Ti1 C4 -162.19(16)
C5 C1 Ti1 C2 -114.01(14)
C11 C1 Ti1 C2 121.74(18)
C2 C1 Ti1 C8 -138.92(10)
C5 C1 Ti1 C8 107.07(11)
C11 C1 Ti1 C8 -17.18(18)
C2 C1 Ti1 C9 167.08(12)
C5 C1 Ti1 C9 53.07(16)
C11 C1 Ti1 C9 -71.18(19)
C2 C1 Ti1 C3 35.70(10)
C5 C1 Ti1 C3 -78.31(10)
C11 C1 Ti1 C3 157.44(16)
C9 C10 Ti1 O1 44.37(13)
C6 C10 Ti1 O1 -70.25(11)
C18 C10 Ti1 O1 166.42(12)
C9 C10 Ti1 O2 -51.91(10)
C6 C10 Ti1 O2 -166.53(9)
C18 C10 Ti1 O2 70.14(14)
C9 C10 Ti1 C1 165.42(9)
C6 C10 Ti1 C1 50.80(11)
C18 C10 Ti1 C1 -72.53(14)
C9 C10 Ti1 C6 114.63(14)
C18 C10 Ti1 C6 -123.33(17)
C9 C10 Ti1 C5 -174.97(10)
C6 C10 Ti1 C5 70.41(9)
C18 C10 Ti1 C5 -52.92(14)
C9 C10 Ti1 C7 76.48(10)
C6 C10 Ti1 C7 -38.15(9)
C18 C10 Ti1 C7 -161.47(16)
C9 C10 Ti1 C4 -140.64(10)
C6 C10 Ti1 C4 104.74(9)
C18 C10 Ti1 C4 -18.59(14)
C9 C10 Ti1 C2 -163.97(10)
C6 C10 Ti1 C2 81.40(13)
C18 C10 Ti1 C2 -41.92(19)
C9 C10 Ti1 C8 35.81(10)
C6 C10 Ti1 C8 -78.82(10)
C18 C10 Ti1 C8 157.86(16)
C6 C10 Ti1 C9 -114.63(14)
C18 C10 Ti1 C9 122.05(18)
C9 C10 Ti1 C3 -127.11(10)
C6 C10 Ti1 C3 118.26(9)
C18 C10 Ti1 C3 -5.06(16)
C7 C6 Ti1 O1 16.38(11)
C10 C6 Ti1 O1 130.14(9)
Si2 C6 Ti1 O1 -112.87(10)
C7 C6 Ti1 O2 -95.98(11)
C10 C6 Ti1 O2 17.78(12)
Si2 C6 Ti1 O2 134.77(9)
C7 C6 Ti1 C1 108.61(10)
C10 C6 Ti1 C1 -137.62(9)
Si2 C6 Ti1 C1 -20.64(10)
C7 C6 Ti1 C10 -113.77(13)
Si2 C6 Ti1 C10 116.98(14)
C7 C6 Ti1 C5 139.79(10)
C10 C6 Ti1 C5 -106.45(9)
Si2 C6 Ti1 C5 10.54(9)
C10 C6 Ti1 C7 113.77(13)
Si2 C6 Ti1 C7 -129.25(15)
C7 C6 Ti1 C4 166.17(9)
C10 C6 Ti1 C4 -80.07(9)
Si2 C6 Ti1 C4 36.92(11)
C7 C6 Ti1 C2 111.23(10)
C10 C6 Ti1 C2 -135.01(9)
Si2 C6 Ti1 C2 -18.02(13)
C7 C6 Ti1 C8 -36.76(9)
C10 C6 Ti1 C8 77.00(10)
Si2 C6 Ti1 C8 -166.01(13)
C7 C6 Ti1 C9 -76.61(10)
C10 C6 Ti1 C9 37.16(9)
Si2 C6 Ti1 C9 154.14(12)
C7 C6 Ti1 C3 155.31(9)
C10 C6 Ti1 C3 -90.93(11)
Si2 C6 Ti1 C3 26.06(14)
C4 C5 Ti1 O1 -118.75(10)
C1 C5 Ti1 O1 -4.61(12)
Si1 C5 Ti1 O1 113.60(10)
C4 C5 Ti1 O2 -2.18(12)
C1 C5 Ti1 O2 111.97(10)
Si1 C5 Ti1 O2 -129.83(9)
C4 C5 Ti1 C1 -114.14(14)
Si1 C5 Ti1 C1 118.20(14)
C4 C5 Ti1 C10 96.28(10)
C1 C5 Ti1 C10 -149.58(10)
Si1 C5 Ti1 C10 -31.38(10)
C4 C5 Ti1 C6 129.75(10)
C1 C5 Ti1 C6 -116.11(10)
Si1 C5 Ti1 C6 2.09(9)
C4 C5 Ti1 C7 152.10(9)
C1 C5 Ti1 C7 -93.76(10)
Si1 C5 Ti1 C7 24.44(11)
C1 C5 Ti1 C4 114.14(14)
Si1 C5 Ti1 C4 -127.65(15)
C4 C5 Ti1 C2 -76.48(10)
C1 C5 Ti1 C2 37.66(9)
Si1 C5 Ti1 C2 155.87(12)
C4 C5 Ti1 C8 133.89(10)
C1 C5 Ti1 C8 -111.97(11)
Si1 C5 Ti1 C8 6.24(14)
C4 C5 Ti1 C9 92.90(11)
C1 C5 Ti1 C9 -152.96(9)
Si1 C5 Ti1 C9 -34.75(12)
C4 C5 Ti1 C3 -36.83(9)
C1 C5 Ti1 C3 77.31(10)
Si1 C5 Ti1 C3 -164.49(13)
C8 C7 Ti1 O1 79.42(10)
C6 C7 Ti1 O1 -164.83(10)
C15 C7 Ti1 O1 -41.83(13)
C8 C7 Ti1 O2 -3.66(13)
C6 C7 Ti1 O2 112.09(10)
C15 C7 Ti1 O2 -124.92(13)
C8 C7 Ti1 C1 166.69(10)
C6 C7 Ti1 C1 -77.56(10)
C15 C7 Ti1 C1 45.44(15)
C8 C7 Ti1 C10 -76.96(10)
C6 C7 Ti1 C10 38.79(9)
C15 C7 Ti1 C10 161.79(16)
C8 C7 Ti1 C6 -115.75(14)
C15 C7 Ti1 C6 123.00(18)
C8 C7 Ti1 C5 -156.95(10)
C6 C7 Ti1 C5 -41.21(10)
C15 C7 Ti1 C5 81.79(14)
C8 C7 Ti1 C4 -135.02(10)
C6 C7 Ti1 C4 -19.28(13)
C15 C7 Ti1 C4 103.72(14)
C8 C7 Ti1 C2 144.11(10)
C6 C7 Ti1 C2 -100.14(11)
C15 C7 Ti1 C2 22.86(17)
C6 C7 Ti1 C8 115.75(14)
C15 C7 Ti1 C8 -121.25(18)
C8 C7 Ti1 C9 -36.18(10)
C6 C7 Ti1 C9 79.57(10)
C15 C7 Ti1 C9 -157.44(16)
C8 C7 Ti1 C3 -179.56(16)
C6 C7 Ti1 C3 -63.8(2)
C15 C7 Ti1 C3 59.2(2)
C3 C4 Ti1 O1 -25.50(13)
C5 C4 Ti1 O1 89.80(11)
C14 C4 Ti1 O1 -145.35(14)
C3 C4 Ti1 O2 62.88(10)
C5 C4 Ti1 O2 178.17(10)
C14 C4 Ti1 O2 -56.98(15)
C3 C4 Ti1 C1 -76.73(10)
C5 C4 Ti1 C1 38.56(9)
C14 C4 Ti1 C1 163.41(17)
C3 C4 Ti1 C10 159.68(9)
C5 C4 Ti1 C10 -85.03(10)
C14 C4 Ti1 C10 39.82(15)
C3 C4 Ti1 C6 -165.73(9)
C5 C4 Ti1 C6 -50.44(10)
C14 C4 Ti1 C6 74.41(15)
C3 C4 Ti1 C5 -115.29(13)
C14 C4 Ti1 C5 124.85(19)
C3 C4 Ti1 C7 -154.72(9)
C5 C4 Ti1 C7 -39.42(13)
C14 C4 Ti1 C7 85.43(16)
C3 C4 Ti1 C2 -35.68(9)
C5 C4 Ti1 C2 79.61(10)
C14 C4 Ti1 C2 -155.54(17)
C3 C4 Ti1 C8 153.79(11)
C5 C4 Ti1 C8 -90.92(14)
C14 C4 Ti1 C8 33.9(2)
C3 C4 Ti1 C9 135.88(9)
C5 C4 Ti1 C9 -108.83(10)
C14 C4 Ti1 C9 16.02(17)
C5 C4 Ti1 C3 115.29(13)
C14 C4 Ti1 C3 -119.86(18)
C3 C2 Ti1 O1 -136.16(11)
C1 C2 Ti1 O1 106.90(10)
C12 C2 Ti1 O1 -13.57(15)
C3 C2 Ti1 O2 -47.35(11)
C1 C2 Ti1 O2 -164.29(10)
C12 C2 Ti1 O2 75.24(15)
C3 C2 Ti1 C1 116.94(15)
C12 C2 Ti1 C1 -120.47(19)
C3 C2 Ti1 C10 64.94(15)
C1 C2 Ti1 C10 -52.00(15)
C12 C2 Ti1 C10 -172.47(13)
C3 C2 Ti1 C6 112.28(11)
C1 C2 Ti1 C6 -4.66(13)
C12 C2 Ti1 C6 -125.13(14)
C3 C2 Ti1 C5 78.12(11)
C1 C2 Ti1 C5 -38.82(9)
C12 C2 Ti1 C5 -159.29(17)
C3 C2 Ti1 C7 158.48(10)
C1 C2 Ti1 C7 41.54(13)
C12 C2 Ti1 C7 -78.93(17)
C3 C2 Ti1 C4 36.38(10)
C1 C2 Ti1 C4 -80.56(10)
C12 C2 Ti1 C4 158.97(17)
C3 C2 Ti1 C8 -154.33(13)
C1 C2 Ti1 C8 88.73(16)
C12 C2 Ti1 C8 -31.7(2)
C3 C2 Ti1 C9 -20.0(4)
C1 C2 Ti1 C9 -136.9(4)
C12 C2 Ti1 C9 102.6(4)
C1 C2 Ti1 C3 -116.94(15)
C12 C2 Ti1 C3 122.59(19)
C9 C8 Ti1 O1 150.01(11)
C7 C8 Ti1 O1 -93.43(10)
C16 C8 Ti1 O1 27.98(15)
C9 C8 Ti1 O2 60.46(11)
C7 C8 Ti1 O2 177.02(10)
C16 C8 Ti1 O2 -61.57(16)
C9 C8 Ti1 C1 -135.78(11)
C7 C8 Ti1 C1 -19.21(14)
C16 C8 Ti1 C1 102.19(16)
C9 C8 Ti1 C10 -36.54(10)
C7 C8 Ti1 C10 80.02(11)
C16 C8 Ti1 C10 -158.57(18)
C9 C8 Ti1 C6 -78.94(11)
C7 C8 Ti1 C6 37.62(9)
C16 C8 Ti1 C6 159.02(17)
C9 C8 Ti1 C5 -83.81(12)
C7 C8 Ti1 C5 32.75(13)
C16 C8 Ti1 C5 154.16(14)
C9 C8 Ti1 C7 -116.56(15)
C16 C8 Ti1 C7 121.4(2)
C9 C8 Ti1 C4 -29.46(17)
C7 C8 Ti1 C4 87.10(14)
C16 C8 Ti1 C4 -151.49(14)
C9 C8 Ti1 C2 168.37(12)
C7 C8 Ti1 C2 -75.07(16)
C16 C8 Ti1 C2 46.3(2)
C7 C8 Ti1 C9 116.56(15)
C16 C8 Ti1 C9 -122.0(2)
C9 C8 Ti1 C3 62.8(3)
C7 C8 Ti1 C3 179.4(2)
C16 C8 Ti1 C3 -59.2(3)
C8 C9 Ti1 O1 -30.18(11)
C10 C9 Ti1 O1 -147.42(10)
C17 C9 Ti1 O1 92.61(16)
C8 C9 Ti1 O2 -116.37(11)
C10 C9 Ti1 O2 126.39(11)
C17 C9 Ti1 O2 6.42(15)
C8 C9 Ti1 C1 89.70(15)
C10 C9 Ti1 C1 -27.54(17)
C17 C9 Ti1 C1 -147.51(14)
C8 C9 Ti1 C10 117.24(15)
C17 C9 Ti1 C10 -120.0(2)
C8 C9 Ti1 C6 78.62(11)
C10 C9 Ti1 C6 -38.62(9)
C17 C9 Ti1 C6 -158.59(18)
C8 C9 Ti1 C5 123.32(10)
C10 C9 Ti1 C5 6.08(12)
C17 C9 Ti1 C5 -113.90(15)
C8 C9 Ti1 C7 36.88(10)
C10 C9 Ti1 C7 -80.36(10)
C17 C9 Ti1 C7 159.67(18)
C8 C9 Ti1 C4 163.60(10)
C10 C9 Ti1 C4 46.36(11)
C17 C9 Ti1 C4 -73.61(16)
C8 C9 Ti1 C2 -144.5(4)
C10 C9 Ti1 C2 98.3(4)
C17 C9 Ti1 C2 -21.7(5)
C10 C9 Ti1 C8 -117.24(15)
C17 C9 Ti1 C8 122.8(2)
C8 C9 Ti1 C3 -160.80(10)
C10 C9 Ti1 C3 81.96(12)
C17 C9 Ti1 C3 -38.01(19)
C2 C3 Ti1 O1 44.13(11)
C4 C3 Ti1 O1 161.48(9)
C13 C3 Ti1 O1 -77.13(16)
C2 C3 Ti1 O2 130.44(11)
C4 C3 Ti1 O2 -112.22(10)
C13 C3 Ti1 O2 9.18(15)
C2 C3 Ti1 C1 -36.96(10)
C4 C3 Ti1 C1 80.38(10)
C13 C3 Ti1 C1 -158.22(18)
C2 C3 Ti1 C10 -142.35(10)
C4 C3 Ti1 C10 -25.00(11)
C13 C3 Ti1 C10 96.39(16)
C2 C3 Ti1 C6 -97.81(12)
C4 C3 Ti1 C6 19.53(12)
C13 C3 Ti1 C6 140.93(15)
C2 C3 Ti1 C5 -79.41(11)
C4 C3 Ti1 C5 37.93(9)
C13 C3 Ti1 C5 159.32(18)
C2 C3 Ti1 C7 -53.0(2)
C4 C3 Ti1 C7 64.3(2)
C13 C3 Ti1 C7 -174.29(16)
C2 C3 Ti1 C4 -117.34(14)
C13 C3 Ti1 C4 121.4(2)
C4 C3 Ti1 C2 117.34(14)
C13 C3 Ti1 C2 -121.3(2)
C2 C3 Ti1 C8 128.0(2)
C4 C3 Ti1 C8 -114.7(2)
C13 C3 Ti1 C8 6.7(3)
C2 C3 Ti1 C9 175.43(10)
C4 C3 Ti1 C9 -67.23(12)
C13 C3 Ti1 C9 54.16(19)
